data_9005585
loop_
_publ_author_name
'Brigatti, M. F.'
'Kile, D. E.'
'Poppi, L.'

_publ_section_title
;
 Crystal structure and chemistry of lithium-bearing trioctahedral micas-3T
 Sample: 6-c
;
_journal_name_full 'European Journal of Mineralogy'
_journal_page_first 349
_journal_page_last 355
_journal_paper_doi 10.1127/0935-1221/2003/0015-0349
_journal_volume 15
_journal_year 2003
_chemical_formula_sum 'Al1.98 F1.36 Fe0.98 H0.3 K0.91 Li0.68 Mg0.03 Mn0.11 Na0.03 O10.64 Si3.11'
_chemical_name_mineral Siderophyllite
_space_group_IT_number 151
_symmetry_space_group_name_Hall 'P 31 2 (0 0 4)'
_symmetry_space_group_name_H-M 'P 31 1 2'
_cell_angle_alpha 90
_cell_angle_beta 90
_cell_angle_gamma 120
_cell_formula_units_Z 3
_cell_length_a 5.309
_cell_length_b 5.309
_cell_length_c 29.846
_cell_volume 728.521
_database_code_amcsd 0006975
_exptl_crystal_density_diffrn 3.006
_cod_original_formula_sum 'Al1.98 Si3.11 Fe.98 Mg.03 Mn.11 Li.68 K.91 Na.03 O10.64 F1.36 H.3'
_cod_database_code 9005585

loop_
_space_group_symop_operation_xyz
x,y,z
-x+y,y,1/3-z
-y,x-y,1/3+z
-y,-x,2/3-z
-x+y,-x,2/3+z
x,x-y,-z

loop_
_atom_site_aniso_label
_atom_site_aniso_U_11
_atom_site_aniso_U_22
_atom_site_aniso_U_33
_atom_site_aniso_U_12
_atom_site_aniso_U_13
_atom_site_aniso_U_23
AlT1 0.00646 0.00963 0.01355 0.00355 -0.00215 -0.00279
SiT1 0.00646 0.00963 0.01355 0.00355 -0.00215 -0.00279
AlT2 0.00621 0.00481 0.00773 0.00342 -0.00215 0.00051
SiT2 0.00621 0.00481 0.00773 0.00342 -0.00215 0.00051
AlM1 0.01368 0.01368 0.00583 0.00760 0.00215 0.00215
FeM1 0.01368 0.01368 0.00583 0.00760 0.00215 0.00215
MgM1 0.01368 0.01368 0.00583 0.00760 0.00215 0.00215
MnM1 0.01368 0.01368 0.00583 0.00760 0.00215 0.00215
LiM1 0.01368 0.01368 0.00583 0.00760 0.00215 0.00215
AlM2 0.01140 0.01140 0.00963 0.01013 -0.00253 -0.00253
FeM2 0.01140 0.01140 0.00963 0.01013 -0.00253 -0.00253
MgM2 0.01140 0.01140 0.00963 0.01013 -0.00253 -0.00253
MnM2 0.01140 0.01140 0.00963 0.01013 -0.00253 -0.00253
LiM2 0.01140 0.01140 0.00963 0.01013 -0.00253 -0.00253
AlM3 0.00380 0.00380 0.02153 0.00253 -0.00507 -0.00507
FeM3 0.00380 0.00380 0.02153 0.00253 -0.00507 -0.00507
MgM3 0.00380 0.00380 0.02153 0.00253 -0.00507 -0.00507
MnM3 0.00380 0.00380 0.02153 0.00253 -0.00507 -0.00507
LiM3 0.00380 0.00380 0.02153 0.00253 -0.00507 -0.00507
K 0.02394 0.02394 0.03470 0.01077 0.00114 0.00114
Na 0.02394 0.02394 0.03470 0.01077 0.00114 0.00114
O1 0.01013 0.01393 0.00380 0.00507 0.00253 0.00000
O2 0.01520 0.00887 0.02153 0.00887 0.00380 0.00253
O3 0.02280 0.01647 0.01900 0.01013 -0.00887 -0.01140
O4 0.01140 0.02786 0.02660 0.00507 0.00507 0.00253
O5 0.02786 0.01647 0.01900 0.01773 -0.00253 0.00507
O6 0.01900 0.01900 0.01558 0.01266 -0.00127 -0.00127
O-H 0.01900 0.01900 0.01558 0.01266 -0.00127 -0.00127
F 0.01900 0.01900 0.01558 0.01266 -0.00127 -0.00127

loop_
_atom_site_label
_atom_site_fract_x
_atom_site_fract_y
_atom_site_fract_z
_atom_site_occupancy
_atom_site_U_iso_or_equiv
AlT1 0.22030 0.79260 0.91029 0.22250 0.01013
SiT1 0.22030 0.79260 0.91029 0.77750 0.01013
AlT2 0.54570 0.44790 0.90865 0.22250 0.00595
SiT2 0.54570 0.44790 0.90865 0.77750 0.00595
AlM1 0.89500 0.44770 0.00000 0.27250 0.01064
FeM1 0.89500 0.44770 0.00000 0.24500 0.01064
MgM1 0.89500 0.44770 0.00000 0.00750 0.01064
MnM1 0.89500 0.44770 0.00000 0.02750 0.01064
LiM1 0.89500 0.44770 0.00000 0.17000 0.01064
AlM2 0.23640 0.11820 0.00000 0.27250 0.00887
FeM2 0.23640 0.11820 0.00000 0.24500 0.00887
MgM2 0.23640 0.11820 0.00000 0.00750 0.00887
MnM2 0.23640 0.11820 0.00000 0.02750 0.00887
LiM2 0.23640 0.11820 0.00000 0.17000 0.00887
AlM3 0.56060 0.78030 0.00000 0.27250 0.01013
FeM3 0.56060 0.78030 0.00000 0.24500 0.01013
MgM3 0.56060 0.78030 0.00000 0.00750 0.01013
MnM3 0.56060 0.78030 0.00000 0.02750 0.01013
LiM3 0.56060 0.78030 0.00000 0.17000 0.01013
K 0.88160 0.11840 0.83333 0.91000 0.02799
Na 0.88160 0.11840 0.83333 0.03000 0.02799
O1 0.22700 0.80800 0.96380 1.00000 0.01013
O2 0.52900 0.42070 0.96500 1.00000 0.01393
O3 0.36110 0.11500 0.88682 1.00000 0.02026
O4 0.88500 0.59520 0.89099 1.00000 0.02406
O5 0.40700 0.64390 0.88990 1.00000 0.01900
O6 0.94240 0.12100 0.96610 0.17000 0.01646
O-H 0.94240 0.12100 0.96610 0.15000 0.01646
F 0.94240 0.12100 0.96610 0.68000 0.01646

loop_
_cod_changelog_entry_id
_cod_changelog_entry_author
_cod_changelog_entry_date
_cod_changelog_entry_text
1
;cod-tools version 3.10.1
Id: cif_fix_AMCSD_aniso_labels 10200 2024-08-01 14:09:44Z saulius
;
2024-08-02T12:20:59+03:00
;Changed the following '_atom_site_aniso_label' values:
'OH' -> 'O-H'
;

loop_
_cod_related_entry_id
_cod_related_entry_database
_cod_related_entry_code
1 AMCSD 0006975
